data_7219565
loop_
_publ_author_name
'Peng, Yan-Fen'
'Zhao, Shan'
'Li, Ke'
'Liu, Lu'
'Li, Bao-Long'
'Wu, Bing'

_publ_section_title
;
 Construction of Cu(ii), Zn(ii) and Cd(ii) metal--organic frameworks of
 bis(1,2,4-triazol-4-yl)ethane and benzenetricarboxylate: syntheses,
 structures and photocatalytic properties
;
_journal_issue 12
_journal_name_full CrystEngComm
_journal_page_first 2544
_journal_paper_doi 10.1039/C4CE02465F
_journal_volume 17
_journal_year 2015
_chemical_formula_moiety 'C24 H20 Cd3 N6 O15, 3(H2 O)'
_chemical_formula_sum 'C24 H26 Cd3 N6 O18'
_chemical_formula_weight 1023.71
_chemical_name_systematic
; 
 ? 
;
_space_group_IT_number 2
_symmetry_cell_setting triclinic
_symmetry_Int_Tables_number 2
_symmetry_space_group_name_Hall '-P 1'
_symmetry_space_group_name_H-M 'P -1'
_atom_sites_solution_hydrogens geom
_atom_sites_solution_primary direct
_atom_sites_solution_secondary difmap
_audit_creation_method SHELXL-97
_audit_update_record
;
2014-10-09 deposited with the CCDC.
2015-02-13 downloaded from the CCDC.
;
_cell_angle_alpha 78.75(3)
_cell_angle_beta 81.03(3)
_cell_angle_gamma 69.88(3)
_cell_formula_units_Z 2
_cell_length_a 8.4824(17)
_cell_length_b 11.011(2)
_cell_length_c 18.583(4)
_cell_measurement_reflns_used 7134
_cell_measurement_temperature 293(2)
_cell_measurement_theta_max 27.6
_cell_measurement_theta_min 3.9
_cell_volume 1591.0(6)
_computing_cell_refinement CrystalClear
_computing_data_collection CrystalClear
_computing_data_reduction CrystalStructure
_computing_molecular_graphics 'Bruker SHELXTL'
_computing_publication_material 'Bruker SHELXTL'
_computing_structure_refinement 'SHELXL-97 (Sheldrick, 1997)'
_computing_structure_solution 'SHELXS-97 (Sheldrick, 1990)'
_diffrn_ambient_temperature 293(2)
_diffrn_detector_area_resol_mean 14.63
_diffrn_measured_fraction_theta_full 0.985
_diffrn_measured_fraction_theta_max 0.985
_diffrn_measurement_device_type 'Rigaku Saturn CCD'
_diffrn_measurement_method \w
_diffrn_radiation_monochromator graphite
_diffrn_radiation_source 'fine-focus sealed tube'
_diffrn_radiation_type MoK\a
_diffrn_radiation_wavelength 0.71075
_diffrn_reflns_av_R_equivalents 0.0479
_diffrn_reflns_av_sigmaI/netI 0.0595
_diffrn_reflns_limit_h_max 11
_diffrn_reflns_limit_h_min -11
_diffrn_reflns_limit_k_max 14
_diffrn_reflns_limit_k_min -14
_diffrn_reflns_limit_l_max 19
_diffrn_reflns_limit_l_min -24
_diffrn_reflns_number 15526
_diffrn_reflns_theta_full 27.49
_diffrn_reflns_theta_max 27.49
_diffrn_reflns_theta_min 3.12
_diffrn_standards_decay_% 0
_diffrn_standards_interval_count 0
_diffrn_standards_interval_time 0
_diffrn_standards_number 0
_exptl_absorpt_coefficient_mu 2.079
_exptl_absorpt_correction_T_max 0.8191
_exptl_absorpt_correction_T_min 0.5744
_exptl_absorpt_correction_type multi-scan
_exptl_absorpt_process_details 'Jacobson, R. (1998) Private communication'
_exptl_crystal_colour colorless
_exptl_crystal_density_diffrn 2.137
_exptl_crystal_density_method 'not measured'
_exptl_crystal_description prism
_exptl_crystal_F_000 1000
_exptl_crystal_size_max 0.30
_exptl_crystal_size_mid 0.15
_exptl_crystal_size_min 0.10
_refine_diff_density_max 0.707
_refine_diff_density_min -0.845
_refine_diff_density_rms 0.143
_refine_ls_extinction_method none
_refine_ls_goodness_of_fit_ref 1.063
_refine_ls_hydrogen_treatment mixed
_refine_ls_matrix_type full
_refine_ls_number_parameters 497
_refine_ls_number_reflns 7173
_refine_ls_number_restraints 22
_refine_ls_restrained_S_all 1.068
_refine_ls_R_factor_all 0.0584
_refine_ls_R_factor_gt 0.0434
_refine_ls_shift/su_max 0.001
_refine_ls_shift/su_mean 0.000
_refine_ls_structure_factor_coef Fsqd
_refine_ls_weighting_details 'calc w=1/[\s^2^(Fo^2^)+(0.0498P)^2^+1.7200P] where P=(Fo^2^+2Fc^2^)/3'
_refine_ls_weighting_scheme calc
_refine_ls_wR_factor_gt 0.1023
_refine_ls_wR_factor_ref 0.1102
_reflns_number_gt 6023
_reflns_number_total 7173
_reflns_threshold_expression >2sigma(I)
_cod_data_source_file c4ce02465f2.cif
_cod_data_source_block cd3btre123btc
_cod_depositor_comments
;
The following automatic conversions were performed:

'_symmetry_cell_setting' value 'Triclinic' changed to 'triclinic'
according to
/usr/data/users/saulius/crontab/automatic-downloads/rss-feeds/RSC/lib/dictionaries/cif_core.dic
dictionary named 'cif_core.dic' version 2.4.2 from 2011-04-26.

'_exptl_absorpt_correction_type' value 'Multi-scan' changed to
'multi-scan' according to
/usr/data/users/saulius/crontab/automatic-downloads/rss-feeds/RSC/lib/dictionaries/cif_core.dic
dictionary named 'cif_core.dic' version 2.4.2 from 2011-04-26.

Automatic conversion script
Id: cif_fix_values 3008 2015-01-20 13:52:24Z robertas 

 Adding full bibliography for 7219563--7219565.cif.
;
_cod_original_cell_volume 1590.9(6)
_cod_database_code 7219565

loop_
_symmetry_equiv_pos_as_xyz
'x, y, z'
'-x, -y, -z'

loop_
_atom_site_label
_atom_site_type_symbol
_atom_site_fract_x
_atom_site_fract_y
_atom_site_fract_z
_atom_site_U_iso_or_equiv
_atom_site_adp_type
_atom_site_occupancy
_atom_site_symmetry_multiplicity
_atom_site_calc_flag
_atom_site_refinement_flags
Cd1 Cd 0.55129(5) 0.74840(3) 0.419119(19) 0.01888(10) Uani 1 1 d .
Cd2 Cd 0.99705(5) 0.69515(4) 0.26175(2) 0.02211(10) Uani 1 1 d D
Cd3 Cd 0.74809(5) 0.77309(4) 0.09116(2) 0.02043(10) Uani 1 1 d .
O1 O 0.4748(6) 0.8331(4) 0.5389(2) 0.0403(11) Uani 1 1 d .
O2 O 0.4740(6) 0.6390(4) 0.5291(2) 0.0395(11) Uani 1 1 d .
O3 O 0.5114(4) 0.3887(3) 0.64061(19) 0.0239(8) Uani 1 1 d .
O4 O 0.2585(5) 0.4821(4) 0.6029(2) 0.0286(9) Uani 1 1 d .
O5 O 0.1964(5) 0.3996(4) 0.7610(2) 0.0300(9) Uani 1 1 d .
O6 O 0.3130(5) 0.4083(4) 0.8583(2) 0.0326(9) Uani 1 1 d .
O7 O 0.7901(6) 0.6868(4) -0.0209(2) 0.0393(11) Uani 1 1 d .
O8 O 0.7757(5) 0.8922(4) -0.0316(2) 0.0333(10) Uani 1 1 d .
O9 O 0.6323(6) 1.1375(4) -0.1507(2) 0.0443(12) Uani 1 1 d .
O10 O 0.4462(5) 1.0345(4) -0.1086(2) 0.0336(10) Uani 1 1 d .
O11 O 0.4475(5) 1.1173(4) -0.2825(2) 0.0313(9) Uani 1 1 d .
O12 O 0.6548(5) 1.0725(4) -0.37183(19) 0.0281(9) Uani 1 1 d .
O13 O 0.8341(5) 0.8670(4) 0.1864(2) 0.0299(9) Uani 1 1 d D
H1W H 0.737(4) 0.903(5) 0.212(3) 0.036 Uiso 1 1 d D
H2W H 0.870(6) 0.934(4) 0.166(3) 0.036 Uiso 1 1 d D
O14 O 1.0615(5) 0.5253(4) 0.3539(2) 0.0308(9) Uani 1 1 d D
H3W H 1.080(7) 0.552(6) 0.394(2) 0.037 Uiso 1 1 d D
H4W H 0.987(6) 0.484(5) 0.372(3) 0.037 Uiso 1 1 d D
O15 O 1.2422(5) 0.7332(5) 0.2661(2) 0.0413(11) Uani 1 1 d D
H5W H 1.279(4) 0.657(4) 0.303(2) 0.050 Uiso 1 1 d D
H6W H 1.329(5) 0.720(5) 0.234(2) 0.050 Uiso 1 1 d D
O16 O 0.1835(6) 0.6054(6) 0.4558(3) 0.0511(13) Uani 1 1 d D
H7W H 0.202(8) 0.573(7) 0.5027(14) 0.061 Uiso 1 1 d D
H8W H 0.285(4) 0.604(7) 0.434(3) 0.061 Uiso 1 1 d D
O17 O 0.9228(8) 1.0491(7) 0.0936(3) 0.0696(17) Uani 1 1 d D
H9W H 1.017(4) 0.999(3) 0.072(4) 0.084 Uiso 1 1 d D
H10W H 0.860(7) 1.088(7) 0.056(3) 0.084 Uiso 1 1 d D
O18 O 0.6574(8) 1.1636(5) 0.0051(3) 0.0581(14) Uani 1 1 d D
H11W H 0.605(7) 1.110(6) 0.032(3) 0.070 Uiso 1 1 d D
H12W H 0.665(10) 1.147(7) -0.0408(16) 0.070 Uiso 1 1 d D
N1 N 0.7705(5) 0.8228(4) 0.4131(2) 0.0236(9) Uani 1 1 d .
N2 N 0.8985(6) 0.8249(5) 0.3565(2) 0.0262(10) Uani 1 1 d .
N3 N 0.8991(6) 0.9503(4) 0.4339(3) 0.0269(10) Uani 1 1 d .
N4 N 1.1320(5) 0.6396(5) 0.1487(3) 0.0287(11) Uani 1 1 d .
N5 N 1.0397(5) 0.6586(4) 0.0904(2) 0.0244(10) Uani 1 1 d .
N6 N 1.2977(5) 0.5436(5) 0.0601(3) 0.0309(11) Uani 1 1 d .
C1 C 0.7745(7) 0.8989(5) 0.4578(3) 0.0255(11) Uani 1 1 d .
H1A H 0.7014 0.9153 0.5002 0.031 Uiso 1 1 calc R
C2 C 0.9715(7) 0.9028(6) 0.3709(3) 0.0281(12) Uani 1 1 d .
H2A H 1.0613 0.9228 0.3416 0.034 Uiso 1 1 calc R
C3 C 0.9471(8) 1.0396(6) 0.4691(3) 0.0350(14) Uani 1 1 d .
H3A H 0.8467 1.1037 0.4883 0.042 Uiso 1 1 calc R
H3B H 1.0108 1.0857 0.4331 0.042 Uiso 1 1 calc R
C4 C 1.2856(7) 0.5728(6) 0.1285(3) 0.0371(15) Uani 1 1 d .
H4A H 1.3754 0.5482 0.1571 0.045 Uiso 1 1 calc R
C5 C 1.1442(7) 0.6007(6) 0.0385(3) 0.0312(13) Uani 1 1 d .
H5A H 1.1148 0.5997 -0.0075 0.037 Uiso 1 1 calc R
C6 C 1.4462(8) 0.4619(7) 0.0184(4) 0.0464(18) Uani 1 1 d .
H6A H 1.5097 0.3882 0.0518 0.056 Uiso 1 1 calc R
H6B H 1.4090 0.4279 -0.0179 0.056 Uiso 1 1 calc R
C7 C 0.3904(7) 0.7058(5) 0.6467(3) 0.0225(11) Uani 1 1 d .
C8 C 0.3541(6) 0.5907(5) 0.6797(3) 0.0188(10) Uani 1 1 d .
C9 C 0.3074(6) 0.5715(5) 0.7562(3) 0.0196(10) Uani 1 1 d .
C10 C 0.2974(8) 0.6671(5) 0.7963(3) 0.0305(13) Uani 1 1 d .
H10A H 0.2664 0.6548 0.8467 0.037 Uiso 1 1 calc R
C11 C 0.3318(9) 0.7809(6) 0.7643(3) 0.0386(15) Uani 1 1 d .
H11A H 0.3236 0.8440 0.7928 0.046 Uiso 1 1 calc R
C12 C 0.3783(8) 0.7988(5) 0.6901(3) 0.0319(13) Uani 1 1 d .
H12A H 0.4022 0.8748 0.6683 0.038 Uiso 1 1 calc R
C13 C 0.4510(7) 0.7274(5) 0.5662(3) 0.0236(11) Uani 1 1 d .
C14 C 0.3734(6) 0.4840(5) 0.6370(3) 0.0198(10) Uani 1 1 d .
C15 C 0.2685(6) 0.4503(5) 0.7939(3) 0.0210(10) Uani 1 1 d .
C16 C 0.7774(7) 0.8085(5) -0.1409(3) 0.0228(11) Uani 1 1 d .
C17 C 0.6869(6) 0.9249(5) -0.1821(3) 0.0171(10) Uani 1 1 d .
C18 C 0.6919(6) 0.9298(5) -0.2583(3) 0.0198(10) Uani 1 1 d .
C19 C 0.7859(7) 0.8204(5) -0.2906(3) 0.0296(13) Uani 1 1 d .
H19A H 0.7906 0.8252 -0.3414 0.036 Uiso 1 1 calc R
C20 C 0.8714(8) 0.7065(6) -0.2502(3) 0.0362(15) Uani 1 1 d .
H20A H 0.9324 0.6340 -0.2730 0.043 Uiso 1 1 calc R
C21 C 0.8670(7) 0.6992(6) -0.1749(3) 0.0329(13) Uani 1 1 d .
H21A H 0.9240 0.6210 -0.1467 0.039 Uiso 1 1 calc R
C22 C 0.7800(6) 0.7940(5) -0.0585(3) 0.0214(11) Uani 1 1 d .
C23 C 0.5833(7) 1.0415(5) -0.1445(3) 0.0250(11) Uani 1 1 d .
C24 C 0.5893(6) 1.0498(5) -0.3074(3) 0.0202(10) Uani 1 1 d .

loop_
_atom_site_aniso_label
_atom_site_aniso_U_11
_atom_site_aniso_U_22
_atom_site_aniso_U_33
_atom_site_aniso_U_23
_atom_site_aniso_U_13
_atom_site_aniso_U_12
Cd1 0.02271(19) 0.01879(19) 0.01708(18) -0.00124(13) -0.00213(14) -0.00988(15)
Cd2 0.02127(19) 0.0276(2) 0.01886(19) -0.00481(15) -0.00225(14) -0.00880(16)
Cd3 0.02159(19) 0.01915(19) 0.01807(19) -0.00123(14) -0.00184(14) -0.00437(15)
O1 0.060(3) 0.029(2) 0.031(2) 0.0024(18) 0.008(2) -0.023(2)
O2 0.067(3) 0.038(2) 0.022(2) -0.0067(18) 0.006(2) -0.032(2)
O3 0.0259(19) 0.0215(19) 0.0246(19) -0.0048(15) -0.0037(15) -0.0068(16)
O4 0.031(2) 0.040(2) 0.0223(19) -0.0050(17) -0.0021(16) -0.0215(18)
O5 0.037(2) 0.031(2) 0.030(2) -0.0058(17) 0.0005(17) -0.0203(18)
O6 0.048(2) 0.032(2) 0.021(2) 0.0083(16) -0.0054(18) -0.0229(19)
O7 0.064(3) 0.034(2) 0.024(2) 0.0089(17) -0.013(2) -0.025(2)
O8 0.044(2) 0.026(2) 0.025(2) -0.0050(16) -0.0035(18) -0.0049(19)
O9 0.072(3) 0.028(2) 0.036(2) -0.0051(19) 0.008(2) -0.026(2)
O10 0.031(2) 0.036(2) 0.026(2) -0.0066(17) 0.0099(17) -0.0057(18)
O11 0.025(2) 0.030(2) 0.027(2) 0.0024(16) -0.0005(16) 0.0012(17)
O12 0.032(2) 0.030(2) 0.0176(18) 0.0041(15) 0.0002(16) -0.0092(17)
O13 0.026(2) 0.029(2) 0.030(2) -0.0041(17) 0.0034(16) -0.0066(17)
O14 0.033(2) 0.034(2) 0.026(2) 0.0004(17) -0.0031(17) -0.0133(18)
O15 0.034(2) 0.068(3) 0.026(2) 0.007(2) -0.0054(18) -0.028(2)
O16 0.035(2) 0.087(4) 0.032(3) 0.007(3) -0.015(2) -0.024(3)
O17 0.060(3) 0.090(5) 0.065(4) 0.015(3) -0.004(3) -0.047(3)
O18 0.079(4) 0.036(3) 0.057(3) -0.014(2) 0.004(3) -0.018(3)
N1 0.021(2) 0.032(2) 0.023(2) -0.0072(19) -0.0010(17) -0.0148(19)
N2 0.025(2) 0.031(3) 0.025(2) -0.0109(19) 0.0016(19) -0.011(2)
N3 0.025(2) 0.029(3) 0.034(3) -0.007(2) -0.0071(19) -0.014(2)
N4 0.016(2) 0.036(3) 0.030(3) -0.010(2) -0.0034(18) 0.000(2)
N5 0.017(2) 0.030(2) 0.024(2) -0.0090(19) -0.0002(17) -0.0039(19)
N6 0.015(2) 0.036(3) 0.037(3) -0.012(2) 0.0089(19) -0.004(2)
C1 0.027(3) 0.025(3) 0.026(3) -0.003(2) -0.004(2) -0.009(2)
C2 0.027(3) 0.034(3) 0.032(3) -0.008(2) -0.002(2) -0.018(2)
C3 0.039(3) 0.036(3) 0.039(4) -0.012(3) -0.007(3) -0.019(3)
C4 0.024(3) 0.044(4) 0.036(3) -0.006(3) -0.004(2) -0.003(3)
C5 0.032(3) 0.034(3) 0.024(3) -0.007(2) 0.004(2) -0.008(3)
C6 0.035(4) 0.040(4) 0.059(5) -0.021(3) 0.021(3) -0.010(3)
C7 0.030(3) 0.026(3) 0.016(2) -0.003(2) 0.003(2) -0.016(2)
C8 0.022(2) 0.024(3) 0.016(2) -0.0014(19) -0.0066(19) -0.013(2)
C9 0.023(2) 0.017(2) 0.018(2) -0.0009(19) 0.0003(19) -0.009(2)
C10 0.046(3) 0.023(3) 0.021(3) -0.005(2) 0.003(2) -0.011(3)
C11 0.066(4) 0.029(3) 0.028(3) -0.010(2) 0.005(3) -0.026(3)
C12 0.053(4) 0.021(3) 0.027(3) -0.004(2) 0.000(3) -0.020(3)
C13 0.029(3) 0.018(2) 0.020(3) 0.005(2) -0.001(2) -0.009(2)
C14 0.029(3) 0.025(3) 0.009(2) 0.0003(18) 0.0022(19) -0.017(2)
C15 0.023(2) 0.017(2) 0.022(3) -0.0009(19) 0.001(2) -0.009(2)
C16 0.026(3) 0.028(3) 0.015(2) -0.002(2) 0.001(2) -0.011(2)
C17 0.012(2) 0.016(2) 0.020(2) -0.0030(18) 0.0006(18) -0.0010(19)
C18 0.011(2) 0.026(3) 0.021(3) -0.002(2) -0.0019(18) -0.005(2)
C19 0.039(3) 0.027(3) 0.017(3) -0.003(2) -0.003(2) -0.003(3)
C20 0.046(4) 0.028(3) 0.025(3) -0.008(2) -0.002(3) 0.001(3)
C21 0.033(3) 0.027(3) 0.030(3) -0.005(2) 0.000(2) 0.000(3)
C22 0.013(2) 0.022(3) 0.022(3) 0.002(2) -0.0057(19) 0.002(2)
C23 0.033(3) 0.021(3) 0.017(3) -0.001(2) -0.003(2) -0.006(2)
C24 0.024(3) 0.017(2) 0.021(3) -0.0021(19) -0.005(2) -0.006(2)

loop_
_atom_type_symbol
_atom_type_description
_atom_type_scat_dispersion_real
_atom_type_scat_dispersion_imag
_atom_type_scat_source
C C 0.0033 0.0016 'International Tables Vol C Tables 4.2.6.8 and 6.1.1.4'
H H 0.0000 0.0000 'International Tables Vol C Tables 4.2.6.8 and 6.1.1.4'
N N 0.0061 0.0033 'International Tables Vol C Tables 4.2.6.8 and 6.1.1.4'
O O 0.0106 0.0060 'International Tables Vol C Tables 4.2.6.8 and 6.1.1.4'
Cd Cd -0.8075 1.2024 'International Tables Vol C Tables 4.2.6.8 and 6.1.1.4'

loop_
_geom_angle_atom_site_label_1
_geom_angle_atom_site_label_2
_geom_angle_atom_site_label_3
_geom_angle
_geom_angle_site_symmetry_1
_geom_angle_site_symmetry_3
N1 Cd1 O12 103.30(16) . 2_675
N1 Cd1 O3 135.66(14) . 2_666
O12 Cd1 O3 93.51(14) 2_675 2_666
N1 Cd1 O2 118.17(17) . .
O12 Cd1 O2 115.35(15) 2_675 .
O3 Cd1 O2 89.30(14) 2_666 .
N1 Cd1 O1 82.70(16) . .
O12 Cd1 O1 88.03(14) 2_675 .
O3 Cd1 O1 139.33(14) 2_666 .
O2 Cd1 O1 54.22(14) . .
N1 Cd1 O4 93.55(14) . 2_666
O12 Cd1 O4 143.37(13) 2_675 2_666
O3 Cd1 O4 53.48(12) 2_666 2_666
O2 Cd1 O4 83.07(14) . 2_666
O1 Cd1 O4 126.68(13) . 2_666
O14 Cd2 O15 91.07(16) . .
O14 Cd2 O13 158.67(15) . .
O15 Cd2 O13 107.90(16) . .
O14 Cd2 N4 112.46(16) . .
O15 Cd2 N4 80.87(17) . .
O13 Cd2 N4 80.95(15) . .
O14 Cd2 O5 84.35(15) . 2_666
O15 Cd2 O5 161.66(16) . 2_666
O13 Cd2 O5 80.43(15) . 2_666
N4 Cd2 O5 84.49(15) . 2_666
O14 Cd2 N2 85.06(16) . .
O15 Cd2 N2 83.24(17) . .
O13 Cd2 N2 87.53(15) . .
N4 Cd2 N2 156.42(18) . .
O5 Cd2 N2 113.92(15) 2_666 .
O6 Cd3 O10 117.78(15) 2_666 2_675
O6 Cd3 N5 91.25(16) 2_666 .
O10 Cd3 N5 142.61(16) 2_675 .
O6 Cd3 O7 84.15(14) 2_666 .
O10 Cd3 O7 122.21(15) 2_675 .
N5 Cd3 O7 81.23(16) . .
O6 Cd3 O8 136.77(14) 2_666 .
O10 Cd3 O8 81.27(14) 2_675 .
N5 Cd3 O8 93.51(15) . .
O7 Cd3 O8 54.37(13) . .
O6 Cd3 O13 110.87(14) 2_666 .
O10 Cd3 O13 70.51(14) 2_675 .
N5 Cd3 O13 77.57(14) . .
O7 Cd3 O13 154.08(14) . .
O8 Cd3 O13 112.11(14) . .
C13 O1 Cd1 87.0(3) . .
C13 O2 Cd1 96.4(3) . .
C14 O3 Cd1 99.3(3) . 2_666
C14 O4 Cd1 86.4(3) . 2_666
C15 O5 Cd2 160.1(4) . 2_666
C15 O6 Cd3 112.6(4) . 2_666
C22 O7 Cd3 92.3(3) . .
C22 O8 Cd3 89.7(3) . .
C23 O10 Cd3 115.2(4) . 2_675
C24 O12 Cd1 101.1(3) . 2_675
Cd2 O13 Cd3 107.33(15) . .
Cd2 O13 H1W 108(4) . .
Cd3 O13 H1W 103(4) . .
Cd2 O13 H2W 120(4) . .
Cd3 O13 H2W 112(4) . .
H1W O13 H2W 104(3) . .
Cd2 O14 H3W 110(4) . .
Cd2 O14 H4W 119(4) . .
H3W O14 H4W 103(3) . .
Cd2 O15 H5W 91.5(10) . .
Cd2 O15 H6W 128(5) . .
H5W O15 H6W 101(3) . .
H7W O16 H8W 104(3) . .
H9W O17 H10W 102(3) . .
H11W O18 H12W 103(3) . .
C1 N1 N2 107.2(4) . .
C1 N1 Cd1 122.0(4) . .
N2 N1 Cd1 129.2(3) . .
C2 N2 N1 106.2(4) . .
C2 N2 Cd2 124.6(4) . .
N1 N2 Cd2 128.7(3) . .
C1 N3 C2 105.4(5) . .
C1 N3 C3 127.4(5) . .
C2 N3 C3 127.2(5) . .
C4 N4 N5 106.6(5) . .
C4 N4 Cd2 132.3(4) . .
N5 N4 Cd2 120.2(3) . .
C5 N5 N4 106.7(4) . .
C5 N5 Cd3 129.3(4) . .
N4 N5 Cd3 124.0(3) . .
C5 N6 C4 105.0(4) . .
C5 N6 C6 126.5(5) . .
C4 N6 C6 128.5(5) . .
N1 C1 N3 110.3(5) . .
N1 C1 H1A 124.8 . .
N3 C1 H1A 124.8 . .
N2 C2 N3 110.8(5) . .
N2 C2 H2A 124.6 . .
N3 C2 H2A 124.6 . .
N3 C3 C3 108.8(6) . 2_776
N3 C3 H3A 109.9 . .
C3 C3 H3A 109.9 2_776 .
N3 C3 H3B 109.9 . .
C3 C3 H3B 109.9 2_776 .
H3A C3 H3B 108.3 . .
N4 C4 N6 110.8(5) . .
N4 C4 H4A 124.6 . .
N6 C4 H4A 124.6 . .
N5 C5 N6 111.0(5) . .
N5 C5 H5A 124.5 . .
N6 C5 H5A 124.5 . .
C6 C6 N6 110.5(7) 2_865 .
C6 C6 H6A 109.5 2_865 .
N6 C6 H6A 109.5 . .
C6 C6 H6B 109.5 2_865 .
N6 C6 H6B 109.5 . .
H6A C6 H6B 108.1 . .
C12 C7 C8 119.4(5) . .
C12 C7 C13 119.0(5) . .
C8 C7 C13 121.5(5) . .
C7 C8 C9 119.4(5) . .
C7 C8 C14 122.0(4) . .
C9 C8 C14 118.5(4) . .
C10 C9 C8 118.6(5) . .
C10 C9 C15 120.1(5) . .
C8 C9 C15 121.4(5) . .
C9 C10 C11 122.5(5) . .
C9 C10 H10A 118.8 . .
C11 C10 H10A 118.8 . .
C12 C11 C10 118.8(5) . .
C12 C11 H11A 120.6 . .
C10 C11 H11A 120.6 . .
C11 C12 C7 121.4(5) . .
C11 C12 H12A 119.3 . .
C7 C12 H12A 119.3 . .
O1 C13 O2 122.3(5) . .
O1 C13 C7 119.2(5) . .
O2 C13 C7 118.5(5) . .
O1 C13 Cd1 65.8(3) . .
O2 C13 Cd1 56.5(3) . .
C7 C13 Cd1 174.8(4) . .
O4 C14 O3 120.7(5) . .
O4 C14 C8 122.9(5) . .
O3 C14 C8 116.2(4) . .
O5 C15 O6 125.2(5) . .
O5 C15 C9 119.3(5) . .
O6 C15 C9 115.5(5) . .
C21 C16 C17 120.4(5) . .
C21 C16 C22 117.4(5) . .
C17 C16 C22 122.2(4) . .
C16 C17 C18 118.4(4) . .
C16 C17 C23 120.2(4) . .
C18 C17 C23 121.4(4) . .
C19 C18 C17 119.7(5) . .
C19 C18 C24 117.9(4) . .
C17 C18 C24 122.3(4) . .
C20 C19 C18 121.8(5) . .
C20 C19 H19A 119.1 . .
C18 C19 H19A 119.1 . .
C19 C20 C21 119.5(5) . .
C19 C20 H20A 120.3 . .
C21 C20 H20A 120.3 . .
C20 C21 C16 120.2(5) . .
C20 C21 H21A 119.9 . .
C16 C21 H21A 119.9 . .
O7 C22 O8 123.0(5) . .
O7 C22 C16 118.7(5) . .
O8 C22 C16 118.3(5) . .
O7 C22 Cd3 60.9(3) . .
O8 C22 Cd3 62.6(3) . .
C16 C22 Cd3 173.8(3) . .
O9 C23 O10 123.7(5) . .
O9 C23 C17 120.4(5) . .
O10 C23 C17 115.9(5) . .
O11 C24 O12 124.3(5) . .
O11 C24 C18 119.4(4) . .
O12 C24 C18 116.3(4) . .

loop_
_geom_bond_atom_site_label_1
_geom_bond_atom_site_label_2
_geom_bond_distance
_geom_bond_site_symmetry_2
Cd1 N1 2.256(4) .
Cd1 O12 2.269(4) 2_675
Cd1 O3 2.277(4) 2_666
Cd1 O2 2.286(4) .
Cd1 O1 2.487(4) .
Cd1 O4 2.567(4) 2_666
Cd2 O14 2.251(4) .
Cd2 O15 2.274(4) .
Cd2 O13 2.285(4) .
Cd2 N4 2.317(5) .
Cd2 O5 2.351(4) 2_666
Cd2 N2 2.354(4) .
Cd3 O6 2.229(4) 2_666
Cd3 O10 2.238(4) 2_675
Cd3 N5 2.358(4) .
Cd3 O7 2.382(4) .
Cd3 O8 2.419(4) .
Cd3 O13 2.524(4) .
O1 C13 1.245(6) .
O2 C13 1.246(7) .
O3 C14 1.276(6) .
O3 Cd1 2.277(4) 2_666
O4 C14 1.249(6) .
O4 Cd1 2.567(4) 2_666
O5 C15 1.242(6) .
O5 Cd2 2.351(4) 2_666
O6 C15 1.263(6) .
O6 Cd3 2.229(4) 2_666
O7 C22 1.231(6) .
O8 C22 1.265(7) .
O9 C23 1.242(7) .
O10 C23 1.266(7) .
O10 Cd3 2.238(4) 2_675
O11 C24 1.248(6) .
O12 C24 1.256(6) .
O12 Cd1 2.269(4) 2_675
O13 H1W 0.891(19) .
O13 H2W 0.890(19) .
O14 H3W 0.899(19) .
O14 H4W 0.886(19) .
O15 H5W 0.967(17) .
O15 H6W 0.86(2) .
O16 H7W 0.89(2) .
O16 H8W 0.89(2) .
O17 H9W 0.89(2) .
O17 H10W 0.90(2) .
O18 H11W 0.90(2) .
O18 H12W 0.89(2) .
N1 C1 1.301(7) .
N1 N2 1.392(6) .
N2 C2 1.302(7) .
N3 C1 1.342(7) .
N3 C2 1.348(7) .
N3 C3 1.472(7) .
N4 C4 1.294(7) .
N4 N5 1.377(6) .
N5 C5 1.306(7) .
N6 C5 1.324(7) .
N6 C4 1.350(8) .
N6 C6 1.479(7) .
C1 H1A 0.9300 .
C2 H2A 0.9300 .
C3 C3 1.510(12) 2_776
C3 H3A 0.9700 .
C3 H3B 0.9700 .
C4 H4A 0.9300 .
C5 H5A 0.9300 .
C6 C6 1.455(13) 2_865
C6 H6A 0.9700 .
C6 H6B 0.9700 .
C7 C12 1.391(7) .
C7 C8 1.408(7) .
C7 C13 1.504(7) .
C8 C9 1.410(7) .
C8 C14 1.493(7) .
C9 C10 1.378(7) .
C9 C15 1.499(7) .
C10 C11 1.383(8) .
C10 H10A 0.9300 .
C11 C12 1.369(8) .
C11 H11A 0.9300 .
C12 H12A 0.9300 .
C16 C21 1.393(7) .
C16 C17 1.394(7) .
C16 C22 1.512(7) .
C17 C18 1.400(7) .
C17 C23 1.515(7) .
C18 C19 1.386(7) .
C18 C24 1.523(7) .
C19 C20 1.356(8) .
C19 H19A 0.9300 .
C20 C21 1.382(8) .
C20 H20A 0.9300 .
C21 H21A 0.9300 .

loop_
_geom_hbond_atom_site_label_D
_geom_hbond_atom_site_label_H
_geom_hbond_atom_site_label_A
_geom_hbond_distance_DH
_geom_hbond_distance_HA
_geom_hbond_distance_DA
_geom_hbond_angle_DHA
_geom_hbond_site_symmetry_A
O13 H1W O11 0.891(19) 1.92(3) 2.726(5) 149(5) 2_675
O13 H2W O17 0.890(19) 1.78(3) 2.617(7) 156(6) .
O14 H3W O16 0.899(19) 1.84(2) 2.706(7) 161(5) 1_655
O14 H4W O4 0.886(19) 1.98(4) 2.732(6) 142(6) 2_666
O15 H5W O3 0.967(17) 2.069(19) 2.733(6) 124.2(16) 2_766
O15 H6W O9 0.86(2) 2.05(4) 2.627(6) 123(4) 2_775
O16 H7W O4 0.89(2) 1.98(2) 2.868(6) 173(7) .
O16 H8W O3 0.89(2) 2.05(2) 2.921(6) 165(6) 2_666
O17 H9W O8 0.89(2) 2.40(2) 2.866(7) 113(2) 2_775
O17 H10W O18 0.90(2) 1.93(3) 2.785(9) 158(6) .
O18 H11W O10 0.90(2) 2.03(3) 2.896(7) 162(5) 2_675
O18 H12W O9 0.89(2) 2.13(3) 3.011(7) 168(7) .

loop_
_geom_torsion_atom_site_label_1
_geom_torsion_atom_site_label_2
_geom_torsion_atom_site_label_3
_geom_torsion_atom_site_label_4
_geom_torsion
_geom_torsion_site_symmetry_1
_geom_torsion_site_symmetry_4
N1 Cd1 O1 C13 -133.3(4) . .
O12 Cd1 O1 C13 123.0(4) 2_675 .
O3 Cd1 O1 C13 29.9(4) 2_666 .
O2 Cd1 O1 C13 -0.6(3) . .
O4 Cd1 O1 C13 -44.4(4) 2_666 .
N1 Cd1 O2 C13 56.3(4) . .
O12 Cd1 O2 C13 -66.6(4) 2_675 .
O3 Cd1 O2 C13 -160.1(4) 2_666 .
O1 Cd1 O2 C13 0.6(3) . .
O4 Cd1 O2 C13 146.6(4) 2_666 .
O6 Cd3 O7 C22 162.3(4) 2_666 .
O10 Cd3 O7 C22 43.0(4) 2_675 .
N5 Cd3 O7 C22 -105.5(4) . .
O8 Cd3 O7 C22 -4.7(3) . .
O13 Cd3 O7 C22 -70.2(5) . .
O6 Cd3 O8 C22 -14.4(4) 2_666 .
O10 Cd3 O8 C22 -136.1(3) 2_675 .
N5 Cd3 O8 C22 81.2(3) . .
O7 Cd3 O8 C22 4.6(3) . .
O13 Cd3 O8 C22 159.2(3) . .
O14 Cd2 O13 Cd3 -81.0(4) . .
O15 Cd2 O13 Cd3 127.24(17) . .
N4 Cd2 O13 Cd3 49.97(17) . .
O5 Cd2 O13 Cd3 -35.92(15) 2_666 .
N2 Cd2 O13 Cd3 -150.68(17) . .
O6 Cd3 O13 Cd2 39.6(2) 2_666 .
O10 Cd3 O13 Cd2 152.80(19) 2_675 .
N5 Cd3 O13 Cd2 -46.97(17) . .
O7 Cd3 O13 Cd2 -82.8(3) . .
O8 Cd3 O13 Cd2 -135.71(15) . .
C22 Cd3 O13 Cd2 -121.62(19) . .
O12 Cd1 N1 C1 73.6(4) 2_675 .
O3 Cd1 N1 C1 -177.0(4) 2_666 .
O2 Cd1 N1 C1 -55.1(5) . .
O1 Cd1 N1 C1 -12.6(4) . .
O4 Cd1 N1 C1 -139.2(4) 2_666 .
C13 Cd1 N1 C1 -32.4(5) . .
O12 Cd1 N1 N2 -90.4(4) 2_675 .
O3 Cd1 N1 N2 19.0(5) 2_666 .
O2 Cd1 N1 N2 140.9(4) . .
O1 Cd1 N1 N2 -176.6(4) . .
O4 Cd1 N1 N2 56.8(4) 2_666 .
C13 Cd1 N1 N2 163.6(4) . .
C1 N1 N2 C2 -0.1(6) . .
Cd1 N1 N2 C2 165.8(4) . .
C1 N1 N2 Cd2 171.9(4) . .
Cd1 N1 N2 Cd2 -22.3(6) . .
O14 Cd2 N2 C2 109.7(5) . .
O15 Cd2 N2 C2 18.0(5) . .
O13 Cd2 N2 C2 -90.3(5) . .
N4 Cd2 N2 C2 -29.8(7) . .
O5 Cd2 N2 C2 -168.7(4) 2_666 .
O14 Cd2 N2 N1 -60.9(4) . .
O15 Cd2 N2 N1 -152.6(4) . .
O13 Cd2 N2 N1 99.1(4) . .
N4 Cd2 N2 N1 159.6(4) . .
O5 Cd2 N2 N1 20.7(5) 2_666 .
O14 Cd2 N4 C4 -44.3(6) . .
O15 Cd2 N4 C4 43.1(6) . .
O13 Cd2 N4 C4 153.0(6) . .
O5 Cd2 N4 C4 -125.8(6) 2_666 .
N2 Cd2 N4 C4 91.3(7) . .
O14 Cd2 N4 N5 123.7(4) . .
O15 Cd2 N4 N5 -149.0(4) . .
O13 Cd2 N4 N5 -39.0(4) . .
O5 Cd2 N4 N5 42.1(4) 2_666 .
N2 Cd2 N4 N5 -100.8(5) . .
C4 N4 N5 C5 0.4(7) . .
Cd2 N4 N5 C5 -170.3(4) . .
C4 N4 N5 Cd3 179.7(4) . .
Cd2 N4 N5 Cd3 8.9(6) . .
O6 Cd3 N5 C5 92.0(5) 2_666 .
O10 Cd3 N5 C5 -125.2(5) 2_675 .
O7 Cd3 N5 C5 8.1(5) . .
O8 Cd3 N5 C5 -45.0(5) . .
O13 Cd3 N5 C5 -156.9(5) . .
C22 Cd3 N5 C5 -17.7(5) . .
O6 Cd3 N5 N4 -87.0(4) 2_666 .
O10 Cd3 N5 N4 55.7(5) 2_675 .
O7 Cd3 N5 N4 -170.9(4) . .
O8 Cd3 N5 N4 135.9(4) . .
O13 Cd3 N5 N4 24.1(4) . .
C22 Cd3 N5 N4 163.3(4) . .
N2 N1 C1 N3 -0.4(6) . .
Cd1 N1 C1 N3 -167.5(3) . .
C2 N3 C1 N1 0.8(6) . .
C3 N3 C1 N1 -179.1(5) . .
N1 N2 C2 N3 0.6(6) . .
Cd2 N2 C2 N3 -171.8(4) . .
C1 N3 C2 N2 -0.8(6) . .
C3 N3 C2 N2 179.1(5) . .
C1 N3 C3 C3 80.1(8) . 2_776
C2 N3 C3 C3 -99.8(8) . 2_776
N5 N4 C4 N6 -1.7(7) . .
Cd2 N4 C4 N6 167.4(4) . .
C5 N6 C4 N4 2.3(7) . .
C6 N6 C4 N4 -175.5(6) . .
N4 N5 C5 N6 1.1(7) . .
Cd3 N5 C5 N6 -178.1(4) . .
C4 N6 C5 N5 -2.1(7) . .
C6 N6 C5 N5 175.8(5) . .
C5 N6 C6 C6 99.2(10) . 2_865
C4 N6 C6 C6 -83.4(11) . 2_865
C12 C7 C8 C9 -0.6(8) . .
C13 C7 C8 C9 176.2(5) . .
C12 C7 C8 C14 -176.8(5) . .
C13 C7 C8 C14 0.0(8) . .
C7 C8 C9 C10 0.6(8) . .
C14 C8 C9 C10 176.9(5) . .
C7 C8 C9 C15 -179.6(5) . .
C14 C8 C9 C15 -3.3(7) . .
C8 C9 C10 C11 -0.2(9) . .
C15 C9 C10 C11 -180.0(6) . .
C9 C10 C11 C12 -0.3(10) . .
C10 C11 C12 C7 0.3(10) . .
C8 C7 C12 C11 0.1(9) . .
C13 C7 C12 C11 -176.8(6) . .
Cd1 O1 C13 O2 1.0(6) . .
Cd1 O1 C13 C7 -178.3(5) . .
Cd1 O2 C13 O1 -1.1(6) . .
Cd1 O2 C13 C7 178.2(4) . .
C12 C7 C13 O1 -6.2(8) . .
C8 C7 C13 O1 177.0(5) . .
C12 C7 C13 O2 174.5(6) . .
C8 C7 C13 O2 -2.3(8) . .
N1 Cd1 C13 O1 47.4(4) . .
O12 Cd1 C13 O1 -59.2(4) 2_675 .
O3 Cd1 C13 O1 -159.1(3) 2_666 .
O2 Cd1 C13 O1 179.0(6) . .
O4 Cd1 C13 O1 144.4(3) 2_666 .
N1 Cd1 C13 O2 -131.6(4) . .
O12 Cd1 C13 O2 121.8(4) 2_675 .
O3 Cd1 C13 O2 22.0(4) 2_666 .
O1 Cd1 C13 O2 -179.0(6) . .
O4 Cd1 C13 O2 -34.6(4) 2_666 .
Cd1 O4 C14 O3 3.1(4) 2_666 .
Cd1 O4 C14 C8 -172.3(4) 2_666 .
Cd1 O3 C14 O4 -3.6(5) 2_666 .
Cd1 O3 C14 C8 172.2(3) 2_666 .
C7 C8 C14 O4 -87.8(6) . .
C9 C8 C14 O4 96.0(6) . .
C7 C8 C14 O3 96.5(6) . .
C9 C8 C14 O3 -79.7(6) . .
Cd2 O5 C15 O6 47.6(14) 2_666 .
Cd2 O5 C15 C9 -132.0(9) 2_666 .
Cd3 O6 C15 O5 1.0(7) 2_666 .
Cd3 O6 C15 C9 -179.4(3) 2_666 .
C10 C9 C15 O5 144.1(5) . .
C8 C9 C15 O5 -35.6(7) . .
C10 C9 C15 O6 -35.5(7) . .
C8 C9 C15 O6 144.7(5) . .
C21 C16 C17 C18 -1.5(8) . .
C22 C16 C17 C18 179.8(5) . .
C21 C16 C17 C23 177.2(5) . .
C22 C16 C17 C23 -1.5(8) . .
C16 C17 C18 C19 -0.3(8) . .
C23 C17 C18 C19 -178.9(5) . .
C16 C17 C18 C24 176.4(5) . .
C23 C17 C18 C24 -2.3(8) . .
C17 C18 C19 C20 1.5(9) . .
C24 C18 C19 C20 -175.3(6) . .
C18 C19 C20 C21 -0.9(10) . .
C19 C20 C21 C16 -0.9(10) . .
C17 C16 C21 C20 2.1(9) . .
C22 C16 C21 C20 -179.2(6) . .
Cd3 O7 C22 O8 8.8(6) . .
Cd3 O7 C22 C16 -173.0(4) . .
Cd3 O8 C22 O7 -8.6(6) . .
Cd3 O8 C22 C16 173.1(4) . .
C21 C16 C22 O7 -31.7(7) . .
C17 C16 C22 O7 147.0(5) . .
C21 C16 C22 O8 146.6(5) . .
C17 C16 C22 O8 -34.7(7) . .
O6 Cd3 C22 O7 -18.7(4) 2_666 .
O10 Cd3 C22 O7 -143.9(3) 2_675 .
N5 Cd3 C22 O7 72.3(4) . .
O8 Cd3 C22 O7 171.7(5) . .
O13 Cd3 C22 O7 142.6(3) . .
O6 Cd3 C22 O8 169.6(3) 2_666 .
O10 Cd3 C22 O8 44.4(3) 2_675 .
N5 Cd3 C22 O8 -99.4(3) . .
O7 Cd3 C22 O8 -171.7(5) . .
O13 Cd3 C22 O8 -29.1(4) . .
Cd3 O10 C23 O9 21.6(7) 2_675 .
Cd3 O10 C23 C17 -157.2(3) 2_675 .
C16 C17 C23 O9 106.5(6) . .
C18 C17 C23 O9 -74.9(7) . .
C16 C17 C23 O10 -74.7(6) . .
C18 C17 C23 O10 103.9(6) . .
Cd1 O12 C24 O11 -0.9(6) 2_675 .
Cd1 O12 C24 C18 177.9(4) 2_675 .
C19 C18 C24 O11 142.6(5) . .
C17 C18 C24 O11 -34.1(8) . .
C19 C18 C24 O12 -36.3(7) . .
C17 C18 C24 O12 147.0(5) . .
